data_7127582
loop_
_publ_author_name
'Gurram, Ravikumar'
'Nanubolu, Jagadeesh Babu'
'Menon, Rajeev S.'

_publ_section_title
;
 Rapid synthesis of azepinoindole derivatives from tryptamine sulfonamides
 and bromoallyl sulfones <i>via</i> an acid-mediated cyclization and
 rearrangement.
;
_journal_issue 5
_journal_name_full 'Chemical communications (Cambridge, England)'
_journal_page_first 635
_journal_page_last 638
_journal_paper_doi 10.1039/d0cc06991d
_journal_volume 57
_journal_year 2021
_chemical_formula_moiety 'C26 H26 N2 O4 S2'
_chemical_formula_sum 'C26 H26 N2 O4 S2'
_chemical_formula_weight 494.61
_space_group_crystal_system monoclinic
_space_group_IT_number 14
_space_group_name_Hall '-P 2yn'
_space_group_name_H-M_alt 'P 1 21/n 1'
_atom_sites_solution_hydrogens mixed
_audit_creation_method SHELXL-2018/3
_audit_update_record
;
2020-08-26 deposited with the CCDC.	2020-12-14 downloaded from the CCDC.
;
_cell_angle_alpha 90
_cell_angle_beta 111.5570(10)
_cell_angle_gamma 90
_cell_formula_units_Z 4
_cell_length_a 16.1653(14)
_cell_length_b 8.6116(7)
_cell_length_c 18.7980(16)
_cell_measurement_reflns_used 5938
_cell_measurement_temperature 293(2)
_cell_measurement_theta_max 22.35
_cell_measurement_theta_min 2.33
_cell_volume 2433.8(4)
_computing_cell_refinement 'Bruker SMART'
_computing_data_collection 'Bruker SMART'
_computing_data_reduction 'Bruker SAINT'
_computing_structure_refinement 'SHELXL-2018/3 (Sheldrick, 2018)'
_computing_structure_solution 'Bruker SHELXTL'
_diffrn_ambient_temperature 293(2)
_diffrn_measured_fraction_theta_full 1.000
_diffrn_measured_fraction_theta_max 0.998
_diffrn_measurement_device_type 'CCD area detector'
_diffrn_measurement_method 'phi and omega scans'
_diffrn_radiation_type MoK\a
_diffrn_radiation_wavelength 0.71073
_diffrn_reflns_av_R_equivalents 0.0304
_diffrn_reflns_av_unetI/netI 0.0246
_diffrn_reflns_Laue_measured_fraction_full 1.000
_diffrn_reflns_Laue_measured_fraction_max 0.998
_diffrn_reflns_limit_h_max 20
_diffrn_reflns_limit_h_min -20
_diffrn_reflns_limit_k_max 11
_diffrn_reflns_limit_k_min -11
_diffrn_reflns_limit_l_max 24
_diffrn_reflns_limit_l_min -24
_diffrn_reflns_number 27135
_diffrn_reflns_point_group_measured_fraction_full 1.000
_diffrn_reflns_point_group_measured_fraction_max 0.998
_diffrn_reflns_theta_full 25.242
_diffrn_reflns_theta_max 27.494
_diffrn_reflns_theta_min 2.086
_diffrn_source 'sealed tube'
_exptl_absorpt_coefficient_mu 0.254
_exptl_absorpt_correction_type multi-scan
_exptl_absorpt_process_details 'Bruker AXS SADABS program'
_exptl_crystal_density_diffrn 1.350
_exptl_crystal_description BLOCK
_exptl_crystal_F_000 1040
_exptl_crystal_recrystallization_method 'Re-crystallisation from solvent: Ethanol and Dichloromethane'
_exptl_crystal_size_max 0.390
_exptl_crystal_size_mid 0.360
_exptl_crystal_size_min 0.270
_exptl_transmission_factor_max 0.934
_exptl_transmission_factor_min 0.906
_refine_diff_density_max 0.271
_refine_diff_density_min -0.179
_refine_diff_density_rms 0.038
_refine_ls_extinction_method none
_refine_ls_goodness_of_fit_ref 1.014
_refine_ls_hydrogen_treatment mixed
_refine_ls_matrix_type full
_refine_ls_number_parameters 340
_refine_ls_number_reflns 5569
_refine_ls_number_restraints 78
_refine_ls_restrained_S_all 1.008
_refine_ls_R_factor_all 0.0748
_refine_ls_R_factor_gt 0.0488
_refine_ls_shift/su_max 0.000
_refine_ls_shift/su_mean 0.000
_refine_ls_structure_factor_coef Fsqd
_refine_ls_weighting_details 'w=1/[\s^2^(Fo^2^)+(0.0560P)^2^+0.7376P] where P=(Fo^2^+2Fc^2^)/3'
_refine_ls_weighting_scheme calc
_refine_ls_wR_factor_gt 0.1137
_refine_ls_wR_factor_ref 0.1296
_reflns_Friedel_coverage 0.000
_reflns_number_gt 3883
_reflns_number_total 5569
_reflns_threshold_expression 'I > 2\s(I)'
_cod_data_source_file d0cc06991d2.cif
_cod_data_source_block BE27M
_cod_depositor_comments
;
The following automatic conversions were performed:

data item '_exptl_absorpt_correction_type' value 'MULTI-SCAN' was
changed to 'multi-scan' in accordance with the
/home/data/users/saulius/crontab/automatic-downloads/rss-feeds/RSC/lib/dictionaries/cif_core.dic
dictionary named 'cif_core.dic' version 2.4.2 last updated on
2011-04-26.

Automatic conversion script
Id: cif_fix_values 7556 2019-12-06 15:28:31Z antanas 

 Adding full bibliography for 7127582--7127583.cif.
;
_cod_original_sg_symbol_H-M 'P 21/n'
_cod_database_code 7127582
_shelx_shelxl_version_number 2018/3
_shelx_space_group_comment
;
The symmetry employed for this shelxl refinement is uniquely defined
by the following loop, which should always be used as a source of
symmetry information in preference to the above space-group names.
They are only intended as comments.
;
_shelx_estimated_absorpt_t_min 0.907
_shelx_estimated_absorpt_t_max 0.934

loop_
_space_group_symop_operation_xyz
'x, y, z'
'-x+1/2, y+1/2, -z+1/2'
'-x, -y, -z'
'x-1/2, -y-1/2, z-1/2'

loop_
_atom_site_label
_atom_site_type_symbol
_atom_site_fract_x
_atom_site_fract_y
_atom_site_fract_z
_atom_site_U_iso_or_equiv
_atom_site_adp_type
_atom_site_occupancy
_atom_site_site_symmetry_order
_atom_site_calc_flag
_atom_site_refinement_flags_posn
_atom_site_refinement_flags_adp
_atom_site_refinement_flags_occupancy
_atom_site_disorder_assembly
_atom_site_disorder_group
S1 S 0.42677(19) 0.7855(2) 0.04683(15) 0.0492(5) Uani 0.752(14) 1 d . U P A 1
O1 O 0.4623(4) 0.7632(6) -0.0126(2) 0.0780(12) Uani 0.752(14) 1 d . U P A 1
O2 O 0.3715(2) 0.9191(3) 0.0404(3) 0.0716(14) Uani 0.752(14) 1 d . U P A 1
O2D O 0.3551(6) 0.9213(10) 0.0780(10) 0.069(3) Uani 0.248(14) 1 d . U P A 2
O1D O 0.4269(9) 0.8178(18) -0.0082(6) 0.067(4) Uani 0.248(14) 1 d . U P A 2
S1D S 0.4072(7) 0.8082(12) 0.0626(6) 0.0664(18) Uani 0.248(14) 1 d . U P A 2
N1 N 0.69847(11) 0.9719(2) 0.13608(10) 0.0524(4) Uani 1 1 d . . . . .
H1N H 0.6744(13) 1.000(2) 0.0889(12) 0.056(6) Uiso 1 1 d . . . . .
C1 C 0.78889(13) 0.9611(2) 0.17518(11) 0.0476(4) Uani 1 1 d . . . . .
S2 S 0.45907(4) 0.91921(8) 0.31412(4) 0.0736(2) Uani 1 1 d . . . . .
N2 N 0.54017(12) 0.9520(2) 0.28475(10) 0.0603(5) Uani 1 1 d . . . . .
C2 C 0.80224(12) 0.9299(2) 0.25205(11) 0.0460(4) Uani 1 1 d . . . . .
O3 O 0.38616(12) 0.8638(3) 0.24979(11) 0.0987(6) Uani 1 1 d . . . . .
C3 C 0.88916(13) 0.9139(2) 0.30479(12) 0.0530(5) Uani 1 1 d . . . . .
H3 H 0.900006 0.890509 0.355730 0.064 Uiso 1 1 calc R U . . .
O4 O 0.49345(14) 0.8276(2) 0.38230(11) 0.0921(6) Uani 1 1 d . . . . .
C4 C 0.95828(14) 0.9333(2) 0.27956(13) 0.0570(5) Uani 1 1 d . . . . .
H4 H 1.016491 0.924498 0.314203 0.068 Uiso 1 1 calc R U . . .
C5 C 0.94294(14) 0.9660(2) 0.20345(13) 0.0581(5) Uani 1 1 d . . . . .
H5 H 0.991465 0.979024 0.188689 0.070 Uiso 1 1 calc R U . . .
C6 C 0.85841(14) 0.9797(2) 0.14888(12) 0.0547(5) Uani 1 1 d . . . . .
C7 C 0.84276(16) 1.0158(3) 0.06697(13) 0.0756(7) Uani 1 1 d . . . . .
H7A H 0.798650 0.946263 0.034317 0.113 Uiso 1 1 calc R U . . .
H7B H 0.897276 1.003198 0.058242 0.113 Uiso 1 1 calc R U . . .
H7C H 0.822313 1.120874 0.055866 0.113 Uiso 1 1 calc R U . . .
C8 C 0.65533(12) 0.9523(2) 0.18677(11) 0.0475(4) Uani 1 1 d . . . . .
C9 C 0.71620(12) 0.9244(2) 0.25804(11) 0.0471(4) Uani 1 1 d . . . . .
C10 C 0.70060(14) 0.8906(3) 0.33028(12) 0.0601(5) Uani 1 1 d . . . . .
H10A H 0.755873 0.907274 0.373239 0.072 Uiso 1 1 calc R U . . .
H10B H 0.685356 0.781621 0.330268 0.072 Uiso 1 1 calc R U . . .
C11 C 0.62855(15) 0.9861(3) 0.34286(13) 0.0690(6) Uani 1 1 d . . . . .
H11A H 0.627984 0.964070 0.393289 0.083 Uiso 1 1 calc R U . . .
H11B H 0.641644 1.095555 0.340861 0.083 Uiso 1 1 calc R U . . .
C12 C 0.51823(14) 1.0351(2) 0.21165(13) 0.0601(5) Uani 1 1 d . . . . .
H12A H 0.541470 1.140028 0.221898 0.072 Uiso 1 1 calc R U . . .
H12B H 0.454066 1.042173 0.187012 0.072 Uiso 1 1 calc R U . . .
C13 C 0.55558(12) 0.9569(2) 0.15709(11) 0.0484(4) Uani 1 1 d . . . . .
H13 H 0.535962 1.018027 0.109799 0.058 Uiso 1 1 calc R U . . .
C14 C 0.51622(13) 0.7924(2) 0.13627(11) 0.0501(5) Uani 1 1 d . . . . .
H14A H 0.495607 0.756333 0.175776 0.060 Uiso 1 1 calc R U . A 1
H14B H 0.562678 0.722431 0.135049 0.060 Uiso 1 1 calc R U . A 1
C15 C 0.36494(13) 0.6180(3) 0.05353(11) 0.0548(5) Uani 1 1 d . . . . .
C16 C 0.38330(16) 0.4834(3) 0.02376(13) 0.0680(6) Uani 1 1 d . . . . .
H16 H 0.425050 0.482382 0.000452 0.082 Uiso 1 1 calc R U . . .
C17 C 0.3393(2) 0.3491(3) 0.02864(16) 0.0861(8) Uani 1 1 d . . . . .
H17 H 0.351556 0.256708 0.008827 0.103 Uiso 1 1 calc R U . . .
C18 C 0.2784(2) 0.3516(4) 0.06221(18) 0.0998(10) Uani 1 1 d . . . . .
H18 H 0.248635 0.260881 0.065080 0.120 Uiso 1 1 calc R U . . .
C19 C 0.2603(2) 0.4856(4) 0.0918(2) 0.1094(11) Uani 1 1 d . . . . .
H19 H 0.218154 0.486387 0.114742 0.131 Uiso 1 1 calc R U . . .
C20 C 0.30434(17) 0.6199(3) 0.08779(17) 0.0851(8) Uani 1 1 d . . . . .
H20 H 0.292626 0.711658 0.108466 0.102 Uiso 1 1 calc R U . . .
C21 C 0.42699(15) 1.1003(3) 0.34013(14) 0.0692(6) Uani 1 1 d . . . . .
C22 C 0.46867(17) 1.1543(3) 0.41404(15) 0.0779(7) Uani 1 1 d . . . . .
H22 H 0.513276 1.095979 0.449602 0.094 Uiso 1 1 calc R U . . .
C23 C 0.36182(17) 1.1868(4) 0.28718(17) 0.0892(9) Uani 1 1 d . . . . .
H23 H 0.334211 1.151550 0.237238 0.107 Uiso 1 1 calc R U . . .
C24 C 0.4437(2) 1.2952(4) 0.43467(19) 0.0977(10) Uani 1 1 d . . . . .
H24 H 0.471092 1.331700 0.484412 0.117 Uiso 1 1 calc R U . . .
C25 C 0.3793(3) 1.3805(5) 0.3825(2) 0.1117(11) Uani 1 1 d . . . . .
H25 H 0.363150 1.475947 0.396632 0.134 Uiso 1 1 calc R U . . .
C26 C 0.3380(2) 1.3279(5) 0.3097(2) 0.1106(12) Uani 1 1 d . . . . .
H26 H 0.293409 1.387228 0.274743 0.133 Uiso 1 1 calc R U . . .

loop_
_atom_site_aniso_label
_atom_site_aniso_U_11
_atom_site_aniso_U_22
_atom_site_aniso_U_33
_atom_site_aniso_U_23
_atom_site_aniso_U_13
_atom_site_aniso_U_12
S1 0.0514(8) 0.0492(6) 0.0407(8) 0.0067(5) 0.0094(4) -0.0020(5)
O1 0.102(3) 0.085(2) 0.0578(16) -0.0024(14) 0.0412(18) -0.016(2)
O2 0.0627(16) 0.0560(14) 0.077(3) 0.0175(15) 0.0038(16) 0.0131(11)
O2D 0.063(4) 0.063(4) 0.071(7) 0.015(4) 0.014(4) 0.018(3)
O1D 0.078(7) 0.087(7) 0.027(4) 0.026(4) 0.009(3) -0.009(5)
S1D 0.064(3) 0.077(3) 0.051(3) 0.013(2) 0.013(2) -0.003(2)
N1 0.0516(10) 0.0575(10) 0.0460(9) 0.0099(8) 0.0153(8) -0.0020(8)
C1 0.0494(11) 0.0399(10) 0.0522(11) 0.0024(8) 0.0172(9) -0.0022(8)
S2 0.0716(4) 0.0794(4) 0.0793(4) -0.0097(3) 0.0388(3) -0.0178(3)
N2 0.0599(11) 0.0637(11) 0.0617(11) -0.0093(9) 0.0274(9) -0.0066(9)
C2 0.0506(11) 0.0344(9) 0.0504(10) -0.0011(8) 0.0152(8) -0.0022(8)
O3 0.0806(12) 0.1190(16) 0.1019(14) -0.0317(12) 0.0398(11) -0.0454(12)
C3 0.0557(12) 0.0420(10) 0.0537(11) -0.0042(9) 0.0110(9) -0.0004(9)
O4 0.1132(14) 0.0849(13) 0.0938(13) 0.0152(10) 0.0564(12) -0.0069(11)
C4 0.0476(11) 0.0467(11) 0.0687(14) -0.0105(10) 0.0119(10) -0.0008(9)
C5 0.0507(12) 0.0515(12) 0.0750(15) -0.0090(10) 0.0264(11) -0.0037(9)
C6 0.0565(12) 0.0495(11) 0.0619(12) -0.0008(9) 0.0263(10) -0.0022(9)
C7 0.0677(15) 0.0970(19) 0.0700(15) 0.0050(13) 0.0347(13) -0.0066(14)
C8 0.0513(11) 0.0412(10) 0.0508(11) 0.0062(8) 0.0197(9) -0.0028(8)
C9 0.0518(11) 0.0407(10) 0.0478(10) 0.0042(8) 0.0171(9) -0.0022(8)
C10 0.0608(12) 0.0687(14) 0.0497(11) 0.0065(10) 0.0190(10) -0.0018(11)
C11 0.0703(14) 0.0796(16) 0.0608(13) -0.0156(12) 0.0284(12) -0.0146(12)
C12 0.0575(12) 0.0424(11) 0.0810(15) 0.0017(10) 0.0263(11) 0.0012(9)
C13 0.0493(11) 0.0418(10) 0.0517(11) 0.0111(8) 0.0157(9) -0.0003(8)
C14 0.0498(10) 0.0459(11) 0.0477(10) 0.0067(8) 0.0098(8) 0.0000(8)
C15 0.0459(11) 0.0565(12) 0.0523(11) 0.0029(9) 0.0067(9) -0.0040(9)
C16 0.0681(14) 0.0732(16) 0.0644(14) -0.0090(12) 0.0263(12) -0.0090(12)
C17 0.104(2) 0.0682(17) 0.0877(19) -0.0211(14) 0.0370(17) -0.0188(15)
C18 0.109(2) 0.093(2) 0.104(2) -0.0170(18) 0.0475(19) -0.0484(19)
C19 0.096(2) 0.122(3) 0.136(3) -0.032(2) 0.073(2) -0.041(2)
C20 0.0726(16) 0.0799(18) 0.111(2) -0.0205(16) 0.0430(16) -0.0059(14)
C21 0.0542(13) 0.0929(18) 0.0724(15) -0.0004(13) 0.0373(12) -0.0027(12)
C22 0.0792(16) 0.0952(19) 0.0725(16) -0.0025(14) 0.0433(14) 0.0012(14)
C23 0.0571(14) 0.131(3) 0.0880(19) 0.0006(18) 0.0367(14) 0.0082(16)
C24 0.109(2) 0.110(3) 0.098(2) -0.0164(19) 0.066(2) 0.001(2)
C25 0.119(3) 0.116(3) 0.134(3) 0.001(3) 0.087(3) 0.028(2)
C26 0.077(2) 0.148(3) 0.122(3) 0.025(2) 0.055(2) 0.045(2)

loop_
_atom_type_symbol
_atom_type_description
_atom_type_scat_dispersion_real
_atom_type_scat_dispersion_imag
_atom_type_scat_source
C C 0.0033 0.0016 'International Tables Vol C Tables 4.2.6.8 and 6.1.1.4'
H H 0.0000 0.0000 'International Tables Vol C Tables 4.2.6.8 and 6.1.1.4'
N N 0.0061 0.0033 'International Tables Vol C Tables 4.2.6.8 and 6.1.1.4'
O O 0.0106 0.0060 'International Tables Vol C Tables 4.2.6.8 and 6.1.1.4'
S S 0.1246 0.1234 'International Tables Vol C Tables 4.2.6.8 and 6.1.1.4'

loop_
_geom_angle_atom_site_label_1
_geom_angle_atom_site_label_2
_geom_angle_atom_site_label_3
_geom_angle
_geom_angle_site_symmetry_1
_geom_angle_site_symmetry_3
_geom_angle_publ_flag
O2 S1 O1 117.0(2) . . ?
O2 S1 C14 108.62(16) . . ?
O1 S1 C14 108.69(19) . . ?
O2 S1 C15 107.87(17) . . ?
O1 S1 C15 109.8(2) . . ?
C14 S1 C15 104.08(15) . . ?
O2D S1D O1D 119.8(7) . . ?
O2D S1D C15 115.6(6) . . ?
O1D S1D C15 99.7(6) . . ?
O2D S1D C14 112.9(6) . . ?
O1D S1D C14 102.8(6) . . ?
C15 S1D C14 103.9(5) . . ?
C1 N1 C8 109.23(16) . . ?
N1 C1 C6 129.74(18) . . ?
N1 C1 C2 107.06(17) . . ?
C6 C1 C2 123.18(18) . . ?
O3 S2 O4 120.18(13) . . ?
O3 S2 N2 106.81(10) . . ?
O4 S2 N2 107.69(11) . . ?
O3 S2 C21 107.14(13) . . ?
O4 S2 C21 107.17(12) . . ?
N2 S2 C21 107.24(10) . . ?
C12 N2 C11 115.48(18) . . ?
C12 N2 S2 117.01(15) . . ?
C11 N2 S2 117.80(15) . . ?
C3 C2 C1 118.85(18) . . ?
C3 C2 C9 133.72(18) . . ?
C1 C2 C9 107.42(16) . . ?
C4 C3 C2 118.42(19) . . ?
C3 C4 C5 121.33(19) . . ?
C6 C5 C4 122.5(2) . . ?
C5 C6 C1 115.72(19) . . ?
C5 C6 C7 121.94(19) . . ?
C1 C6 C7 122.33(19) . . ?
C9 C8 N1 109.55(17) . . ?
C9 C8 C13 131.31(17) . . ?
N1 C8 C13 119.07(17) . . ?
C8 C9 C2 106.71(16) . . ?
C8 C9 C10 128.69(18) . . ?
C2 C9 C10 124.59(17) . . ?
C9 C10 C11 115.55(18) . . ?
N2 C11 C10 111.57(18) . . ?
N2 C12 C13 113.18(17) . . ?
C8 C13 C12 113.49(17) . . ?
C8 C13 C14 110.90(15) . . ?
C12 C13 C14 110.34(16) . . ?
C13 C14 S1 112.86(14) . . ?
C13 C14 S1D 108.8(3) . . ?
C20 C15 C16 120.6(2) . . ?
C20 C15 S1D 105.4(6) . . ?
C16 C15 S1D 134.0(6) . . ?
C20 C15 S1 123.0(2) . . ?
C16 C15 S1 116.4(2) . . ?
C15 C16 C17 119.3(2) . . ?
C18 C17 C16 120.0(3) . . ?
C17 C18 C19 120.6(3) . . ?
C18 C19 C20 119.8(3) . . ?
C15 C20 C19 119.7(3) . . ?
C23 C21 C22 120.4(3) . . ?
C23 C21 S2 120.2(2) . . ?
C22 C21 S2 119.4(2) . . ?
C24 C22 C21 119.6(3) . . ?
C21 C23 C26 118.6(3) . . ?
C25 C24 C22 120.0(3) . . ?
C24 C25 C26 120.7(3) . . ?
C25 C26 C23 120.7(3) . . ?

loop_
_geom_bond_atom_site_label_1
_geom_bond_atom_site_label_2
_geom_bond_distance
_geom_bond_site_symmetry_2
_geom_bond_publ_flag
S1 O2 1.434(3) . ?
S1 O1 1.444(3) . ?
S1 C14 1.771(3) . ?
S1 C15 1.786(3) . ?
O2D S1D 1.386(12) . ?
O1D S1D 1.480(9) . ?
S1D C15 1.758(8) . ?
S1D C14 1.803(8) . ?
N1 C1 1.377(2) . ?
N1 C8 1.382(2) . ?
C1 C6 1.393(3) . ?
C1 C2 1.406(3) . ?
S2 O3 1.4255(19) . ?
S2 O4 1.4321(19) . ?
S2 N2 1.6233(18) . ?
S2 C21 1.768(3) . ?
N2 C12 1.473(3) . ?
N2 C11 1.474(3) . ?
C2 C3 1.397(3) . ?
C2 C9 1.437(3) . ?
C3 C4 1.375(3) . ?
C4 C5 1.388(3) . ?
C5 C6 1.380(3) . ?
C6 C7 1.498(3) . ?
C8 C9 1.361(3) . ?
C8 C13 1.501(3) . ?
C9 C10 1.498(3) . ?
C10 C11 1.514(3) . ?
C12 C13 1.525(3) . ?
C13 C14 1.543(3) . ?
C15 C20 1.356(3) . ?
C15 C16 1.367(3) . ?
C16 C17 1.378(3) . ?
C17 C18 1.350(4) . ?
C18 C19 1.359(4) . ?
C19 C20 1.375(4) . ?
C21 C23 1.373(4) . ?
C21 C22 1.383(3) . ?
C22 C24 1.379(4) . ?
C23 C26 1.387(5) . ?
C24 C25 1.354(5) . ?
C25 C26 1.361(5) . ?
